data_7707068
loop_
_publ_author_name
'Fri\~aes, Sofia'
'Realista, Sara'
'Gomes, Clara S. B.'
'Martinho, Paulo N.'
'Veiros, Luis F.'
'Albrecht, Martin'
'Royo, Beatriz'

_publ_section_title
;
 Manganese complexes with chelating and bridging di-triazolylidene
 ligands: synthesis and reactivity.
;
_journal_issue 17
_journal_name_full 'Dalton transactions (Cambridge, England : 2003)'
_journal_page_first 5911
_journal_page_last 5920
_journal_paper_doi 10.1039/d1dt00444a
_journal_volume 50
_journal_year 2021
_chemical_formula_moiety 'C22 H24 Mn2 N6 O8'
_chemical_formula_sum 'C22 H24 Mn2 N6 O8'
_chemical_formula_weight 610.35
_space_group_crystal_system monoclinic
_space_group_IT_number 14
_space_group_name_Hall '-P 2yn'
_space_group_name_H-M_alt 'P 1 21/n 1'
_atom_sites_solution_hydrogens geom
_audit_creation_method SHELXL-2018/3
_audit_update_record
;
2021-02-06 deposited with the CCDC.	2021-04-06 downloaded from the CCDC.
;
_cell_angle_alpha 90
_cell_angle_beta 103.688(2)
_cell_angle_gamma 90
_cell_formula_units_Z 4
_cell_length_a 12.2841(6)
_cell_length_b 16.2240(8)
_cell_length_c 13.1914(6)
_cell_measurement_reflns_used 9854
_cell_measurement_temperature 110(2)
_cell_measurement_theta_max 44.15
_cell_measurement_theta_min 2.88
_cell_volume 2554.3(2)
_computing_cell_refinement 'Bruker SAINT'
_computing_data_collection 'Bruker APEX3'
_computing_data_reduction 'Bruker SAINT'
_computing_molecular_graphics 'ORTEP and Mercury'
_computing_publication_material 'WinGX and enCIFer'
_computing_structure_refinement 'SHELXL-2018/3 (Sheldrick, 2018)'
_computing_structure_solution 'SHELXT 2014/5 (Sheldrick, 2014)'
_diffrn_ambient_temperature 110(2)
_diffrn_measured_fraction_theta_full 0.998
_diffrn_measured_fraction_theta_max 0.990
_diffrn_measurement_device_type 'Bruker D8 VENTURE PHOTON 100 CMOS'
_diffrn_measurement_method '\f and \w scans'
_diffrn_radiation_probe x-ray
_diffrn_radiation_type MoK\a
_diffrn_radiation_wavelength 0.71073
_diffrn_reflns_av_R_equivalents 0.1288
_diffrn_reflns_av_unetI/netI 0.0947
_diffrn_reflns_Laue_measured_fraction_full 0.998
_diffrn_reflns_Laue_measured_fraction_max 0.990
_diffrn_reflns_limit_h_max 24
_diffrn_reflns_limit_h_min -24
_diffrn_reflns_limit_k_max 31
_diffrn_reflns_limit_k_min -31
_diffrn_reflns_limit_l_max 25
_diffrn_reflns_limit_l_min -25
_diffrn_reflns_number 125482
_diffrn_reflns_point_group_measured_fraction_full 0.998
_diffrn_reflns_point_group_measured_fraction_max 0.990
_diffrn_reflns_theta_full 25.242
_diffrn_reflns_theta_max 44.215
_diffrn_reflns_theta_min 2.881
_exptl_absorpt_coefficient_mu 1.047
_exptl_absorpt_correction_T_max 0.7487
_exptl_absorpt_correction_T_min 0.6022
_exptl_absorpt_correction_type multi-scan
_exptl_absorpt_process_details
;
 SADABS 2016/2: Krause, L., Herbst-Irmer, R., Sheldrick G.M. & Stalke D.,
 J. Appl. Cryst. 48 (2015) 3-10
;
_exptl_crystal_colour orange
_exptl_crystal_density_diffrn 1.587
_exptl_crystal_description prism
_exptl_crystal_F_000 1248
_exptl_crystal_size_max 0.240
_exptl_crystal_size_mid 0.180
_exptl_crystal_size_min 0.100
_refine_diff_density_max 1.451
_refine_diff_density_min -1.613
_refine_diff_density_rms 0.116
_refine_ls_extinction_method none
_refine_ls_goodness_of_fit_ref 0.950
_refine_ls_hydrogen_treatment constr
_refine_ls_matrix_type full
_refine_ls_number_parameters 409
_refine_ls_number_reflns 19991
_refine_ls_number_restraints 42
_refine_ls_restrained_S_all 0.949
_refine_ls_R_factor_all 0.1593
_refine_ls_R_factor_gt 0.0591
_refine_ls_shift/su_max 0.059
_refine_ls_shift/su_mean 0.003
_refine_ls_structure_factor_coef Fsqd
_refine_ls_weighting_details 'w=1/[\s^2^(Fo^2^)+(0.0778P)^2^] where P=(Fo^2^+2Fc^2^)/3'
_refine_ls_weighting_scheme calc
_refine_ls_wR_factor_gt 0.1378
_refine_ls_wR_factor_ref 0.1667
_reflns_Friedel_coverage 0.000
_reflns_number_gt 9841
_reflns_number_total 19991
_reflns_threshold_expression 'I > 2\s(I)'
_cod_data_source_file d1dt00444a2.cif
_cod_data_source_block 4
_cod_depositor_comments 'Adding full bibliography for 7707067--7707071.cif.'
_cod_original_sg_symbol_H-M 'P 21/n'
_cod_database_code 7707068
_shelx_shelxl_version_number 2018/3
_shelx_space_group_comment
;
The symmetry employed for this shelxl refinement is uniquely defined
by the following loop, which should always be used as a source of
symmetry information in preference to the above space-group names.
They are only intended as comments.
;
_shelx_estimated_absorpt_t_min 0.787
_shelx_estimated_absorpt_t_max 0.903

loop_
_space_group_symop_operation_xyz
'x, y, z'
'-x+1/2, y+1/2, -z+1/2'
'-x, -y, -z'
'x-1/2, -y-1/2, z-1/2'

loop_
_atom_site_label
_atom_site_type_symbol
_atom_site_fract_x
_atom_site_fract_y
_atom_site_fract_z
_atom_site_U_iso_or_equiv
_atom_site_adp_type
_atom_site_occupancy
_atom_site_site_symmetry_order
_atom_site_calc_flag
_atom_site_refinement_flags_posn
_atom_site_refinement_flags_adp
_atom_site_refinement_flags_occupancy
_atom_site_disorder_assembly
_atom_site_disorder_group
Mn1 Mn 0.77495(2) 0.55388(2) 0.20623(2) 0.01914(5) Uani 1 1 d . . . . .
O3' O 0.90440(16) 0.44721(10) 0.47377(19) 0.0854(9) Uani 1 1 d . . . . .
O2' O 0.46082(11) 0.49071(8) 0.18636(10) 0.0339(3) Uani 1 1 d . . . . .
O1 O 0.89641(11) 0.64905(8) 0.07719(10) 0.0334(3) Uani 1 1 d . . . . .
O4 O 0.94631(11) 0.42236(9) 0.23596(15) 0.0517(4) Uani 1 1 d . . . . .
O2 O 0.88844(11) 0.64179(8) 0.40235(10) 0.0343(3) Uani 1 1 d . . . . .
O3 O 0.63968(12) 0.44919(7) 0.03633(10) 0.0339(3) Uani 1 1 d . . . . .
O4' O 0.71314(12) 0.30789(7) 0.22105(10) 0.0335(3) Uani 1 1 d . . . . .
O1' O 0.56874(14) 0.34620(9) 0.47511(10) 0.0403(3) Uani 1 1 d . . . . .
N1 N 0.50250(10) 0.70625(7) 0.23049(9) 0.01818(19) Uani 1 1 d . . . . .
N2 N 0.48836(10) 0.71191(8) 0.12847(9) 0.0202(2) Uani 1 1 d . . . . .
N3 N 0.57358(10) 0.66838(7) 0.10974(9) 0.01769(19) Uani 1 1 d . . . . .
C21 C 0.81585(17) 0.44946(10) 0.42222(18) 0.0426(5) Uani 1 1 d . . . . .
C20 C 0.54332(13) 0.47801(9) 0.24584(11) 0.0224(3) Uani 1 1 d . . . . .
C9 C 0.62812(12) 0.63807(8) 0.38440(10) 0.0190(2) Uani 1 1 d . . . . .
C2 C 0.59507(11) 0.66128(8) 0.27504(10) 0.0165(2) Uani 1 1 d . . . . .
C3 C 0.41794(12) 0.74286(10) 0.27823(12) 0.0242(3) Uani 1 1 d . . . . .
H3A H 0.437286 0.800543 0.295899 0.036 Uiso 1 1 calc R U . . .
H3B H 0.415389 0.712390 0.341775 0.036 Uiso 1 1 calc R U . . .
H3C H 0.344478 0.740179 0.229024 0.036 Uiso 1 1 calc R U . . .
C4 C 0.58553(13) 0.66974(9) 0.00156(10) 0.0209(2) Uani 1 1 d . . . . .
H4B H 0.510628 0.667131 -0.047022 0.025 Uiso 1 1 calc R U . . .
H4A H 0.629080 0.621123 -0.011310 0.025 Uiso 1 1 calc R U . . .
C5 C 0.64521(12) 0.74838(9) -0.01797(10) 0.0200(2) Uani 1 1 d . . . . .
H5A H 0.712494 0.756252 0.039667 0.024 Uiso 1 1 calc R U . . .
H5B H 0.594815 0.795951 -0.017684 0.024 Uiso 1 1 calc R U . . .
C6 C 0.68057(13) 0.74692(10) -0.12137(11) 0.0239(3) Uani 1 1 d . . . . .
H6A H 0.723910 0.797571 -0.126480 0.029 Uiso 1 1 calc R U . . .
H6B H 0.731007 0.699291 -0.121126 0.029 Uiso 1 1 calc R U . . .
C7 C 0.58415(15) 0.74125(12) -0.21745(12) 0.0303(3) Uani 1 1 d . . . . .
H7A H 0.544947 0.688712 -0.216808 0.045 Uiso 1 1 calc R U . . .
H7B H 0.613373 0.744506 -0.280316 0.045 Uiso 1 1 calc R U . . .
H7C H 0.531917 0.786864 -0.217196 0.045 Uiso 1 1 calc R U . . .
C1 C 0.64376(11) 0.63347(8) 0.19589(10) 0.0168(2) Uani 1 1 d . . . . .
C15 C 0.84603(12) 0.61335(10) 0.12632(13) 0.0246(3) Uani 1 1 d . . . . .
C18 C 0.88043(14) 0.47411(10) 0.22696(17) 0.0334(4) Uani 1 1 d . . . . .
C16 C 0.84458(12) 0.60719(9) 0.32852(13) 0.0252(3) Uani 1 1 d . . . . .
C17 C 0.68926(13) 0.49034(9) 0.10193(12) 0.0233(3) Uani 1 1 d . . . . .
C10 C 0.64282(15) 0.78056(9) 0.46983(12) 0.0272(3) Uani 1 1 d . . . . .
H10C H 0.577097 0.799453 0.493332 0.041 Uiso 1 1 calc R U . A 1
H10A H 0.638979 0.801478 0.399373 0.041 Uiso 1 1 calc R U . A 1
H10B H 0.711035 0.801139 0.517560 0.041 Uiso 1 1 calc R U . A 1
C14 C 0.8564(2) 0.49674(13) 0.89607(15) 0.0422(4) Uani 1 1 d . U . . .
H14C H 0.920291 0.532986 0.896155 0.063 Uiso 1 1 calc R U . B 1
H14A H 0.881770 0.449139 0.941225 0.063 Uiso 1 1 calc R U . B 1
H14B H 0.799678 0.527127 0.922085 0.063 Uiso 1 1 calc R U . B 1
C22 C 0.69745(12) 0.36472(9) 0.26732(12) 0.0231(3) Uani 1 1 d . . . . .
C19 C 0.60789(15) 0.38902(10) 0.42368(12) 0.0271(3) Uani 1 1 d . . . . .
Mn2 Mn 0.66859(10) 0.45205(10) 0.34427(13) 0.01609(12) Uani 0.801(3) 1 d . . P C 1
N4 N 0.6448(3) 0.6909(3) 0.4687(3) 0.0194(5) Uani 0.801(3) 1 d . . P C 1
N5 N 0.6754(2) 0.65070(11) 0.55670(14) 0.0253(4) Uani 0.801(3) 1 d . . P C 1
N6 N 0.6768(2) 0.57221(10) 0.52805(12) 0.0238(4) Uani 0.801(3) 1 d . . P C 1
C8 C 0.6496(2) 0.5583(2) 0.4226(2) 0.0183(4) Uani 0.801(3) 1 d . . P C 1
C11 C 0.6962(2) 0.50949(13) 0.61202(15) 0.0320(5) Uani 0.801(3) 1 d . . P C 1
H11A H 0.731286 0.460380 0.588523 0.038 Uiso 0.801(3) 1 calc R U P C 1
H11B H 0.622992 0.492328 0.624225 0.038 Uiso 0.801(3) 1 calc R U P C 1
C12 C 0.76977(15) 0.53948(11) 0.71344(13) 0.0193(3) Uani 0.801(3) 1 d . . P C 1
H12A H 0.836268 0.567591 0.699499 0.023 Uiso 0.801(3) 1 calc R U P C 1
H12B H 0.727915 0.579983 0.745645 0.023 Uiso 0.801(3) 1 calc R U P C 1
C13 C 0.8078(2) 0.46819(13) 0.78912(17) 0.0262(4) Uani 0.801(3) 1 d . . P C 1
H13B H 0.742899 0.432113 0.789366 0.031 Uiso 0.801(3) 1 calc R U P C 1
H13A H 0.864247 0.435038 0.764612 0.031 Uiso 0.801(3) 1 calc R U P C 1
Mn2' Mn 0.6872(4) 0.4558(4) 0.3391(5) 0.0162(5) Uani 0.199(3) 1 d . . P C 2
C2A' C 0.6808(7) 0.5589(9) 0.4188(10) 0.0137(15) Uani 0.199(3) 1 d . . P C 2
N4' N 0.6695(11) 0.6900(11) 0.4613(13) 0.0154(17) Uani 0.199(3) 1 d . . P C 2
N6' N 0.7260(5) 0.5778(4) 0.5245(5) 0.0143(10) Uani 0.199(3) 1 d . . P C 2
N5' N 0.7227(6) 0.6565(5) 0.5537(5) 0.0193(12) Uani 0.199(3) 1 d . . P C 2
C11' C 0.7779(9) 0.5195(6) 0.6084(6) 0.0334(14) Uani 0.199(3) 1 d . U P C 2
H11D H 0.789495 0.465561 0.577570 0.040 Uiso 0.199(3) 1 calc R U P C 2
H11C H 0.851799 0.540823 0.646394 0.040 Uiso 0.199(3) 1 calc R U P C 2
C12' C 0.7001(8) 0.5086(6) 0.6859(6) 0.0334(14) Uani 0.199(3) 1 d . U P C 2
H12D H 0.629263 0.481415 0.650053 0.040 Uiso 0.199(3) 1 calc R U P C 2
H12C H 0.681826 0.563078 0.711298 0.040 Uiso 0.199(3) 1 calc R U P C 2
C13' C 0.7644(10) 0.4534(7) 0.7816(8) 0.0334(14) Uani 0.199(3) 1 d . U P C 2
H13C H 0.706445 0.421858 0.805912 0.040 Uiso 0.199(3) 1 calc R U P C 2
H13D H 0.809088 0.412661 0.752843 0.040 Uiso 0.199(3) 1 calc R U P C 2

loop_
_atom_site_aniso_label
_atom_site_aniso_U_11
_atom_site_aniso_U_22
_atom_site_aniso_U_33
_atom_site_aniso_U_23
_atom_site_aniso_U_13
_atom_site_aniso_U_12
Mn1 0.01571(8) 0.01526(8) 0.02735(11) -0.00289(7) 0.00686(7) -0.00067(7)
O3' 0.0534(10) 0.0374(8) 0.1271(18) 0.0408(10) -0.0548(11) -0.0212(7)
O2' 0.0289(6) 0.0353(6) 0.0332(6) 0.0060(5) -0.0012(5) -0.0049(5)
O1 0.0297(6) 0.0332(6) 0.0413(7) -0.0012(5) 0.0166(5) -0.0083(5)
O4 0.0253(6) 0.0274(6) 0.1024(14) -0.0077(8) 0.0152(7) 0.0063(5)
O2 0.0303(6) 0.0272(6) 0.0377(7) -0.0015(5) -0.0073(5) -0.0037(5)
O3 0.0466(7) 0.0275(6) 0.0282(6) -0.0049(4) 0.0103(5) -0.0129(5)
O4' 0.0417(7) 0.0198(5) 0.0433(7) -0.0058(5) 0.0191(6) 0.0010(5)
O1' 0.0605(9) 0.0347(7) 0.0318(6) 0.0089(5) 0.0231(6) 0.0010(6)
N1 0.0185(5) 0.0187(5) 0.0185(5) 0.0022(4) 0.0065(4) 0.0020(4)
N2 0.0202(5) 0.0211(5) 0.0195(5) 0.0035(4) 0.0048(4) 0.0027(4)
N3 0.0195(5) 0.0181(5) 0.0163(4) 0.0008(4) 0.0059(4) -0.0007(4)
C21 0.0380(9) 0.0171(6) 0.0579(12) 0.0119(7) -0.0183(9) -0.0074(6)
C20 0.0276(6) 0.0196(6) 0.0207(6) 0.0008(5) 0.0069(5) -0.0021(5)
C9 0.0254(6) 0.0162(5) 0.0157(5) 0.0004(4) 0.0057(4) 0.0013(5)
C2 0.0189(5) 0.0151(5) 0.0160(5) 0.0018(4) 0.0054(4) 0.0016(4)
C3 0.0206(6) 0.0268(7) 0.0274(7) 0.0011(5) 0.0105(5) 0.0061(5)
C4 0.0276(6) 0.0209(6) 0.0148(5) -0.0001(4) 0.0066(5) -0.0040(5)
C5 0.0238(6) 0.0195(5) 0.0171(5) 0.0002(4) 0.0057(5) -0.0042(5)
C6 0.0255(6) 0.0272(7) 0.0211(6) 0.0026(5) 0.0097(5) -0.0030(5)
C7 0.0330(8) 0.0386(9) 0.0200(6) 0.0011(6) 0.0077(6) -0.0043(7)
C1 0.0181(5) 0.0157(5) 0.0173(5) -0.0004(4) 0.0057(4) -0.0013(4)
C15 0.0205(6) 0.0223(6) 0.0328(7) -0.0057(5) 0.0097(5) -0.0026(5)
C18 0.0216(6) 0.0204(6) 0.0583(11) -0.0064(7) 0.0100(7) -0.0009(5)
C16 0.0198(6) 0.0172(5) 0.0359(8) 0.0018(5) 0.0011(5) 0.0004(5)
C17 0.0263(6) 0.0188(6) 0.0275(7) -0.0021(5) 0.0116(5) -0.0017(5)
C10 0.0423(9) 0.0161(5) 0.0230(6) -0.0023(5) 0.0073(6) 0.0001(6)
C14 0.0566(13) 0.0371(10) 0.0333(9) 0.0038(8) 0.0115(9) -0.0018(9)
C22 0.0240(6) 0.0175(5) 0.0289(7) 0.0019(5) 0.0083(5) -0.0019(5)
C19 0.0402(8) 0.0202(6) 0.0216(6) 0.0014(5) 0.0091(6) 0.0048(6)
Mn2 0.0171(3) 0.0132(2) 0.0179(2) 0.00060(16) 0.0040(2) -0.0015(2)
N4 0.0282(15) 0.0168(7) 0.0153(9) -0.0010(6) 0.0090(9) 0.0029(11)
N5 0.0384(11) 0.0182(7) 0.0171(7) -0.0011(5) 0.0025(7) -0.0005(8)
N6 0.0363(11) 0.0173(6) 0.0159(6) 0.0015(5) 0.0023(7) 0.0002(7)
C8 0.0218(11) 0.0174(8) 0.0155(8) 0.0002(6) 0.0038(10) 0.0022(11)
C11 0.0514(14) 0.0216(8) 0.0191(8) 0.0042(6) 0.0006(8) -0.0041(8)
C12 0.0227(7) 0.0179(7) 0.0155(7) 0.0001(5) 0.0013(6) -0.0011(6)
C13 0.0321(10) 0.0218(8) 0.0210(8) 0.0011(6) -0.0012(8) -0.0003(8)
Mn2' 0.0167(13) 0.0130(7) 0.0205(7) 0.0038(5) 0.0079(9) -0.0018(9)
C2A' 0.012(3) 0.016(3) 0.015(3) 0.000(2) 0.006(3) 0.001(3)
N4' 0.022(5) 0.017(3) 0.013(3) 0.003(2) 0.014(3) 0.008(3)
N6' 0.0067(19) 0.018(2) 0.019(2) 0.0011(18) 0.0058(18) 0.0006(18)
N5' 0.017(3) 0.022(3) 0.019(3) -0.002(2) 0.006(2) -0.006(2)
C11' 0.042(3) 0.038(3) 0.020(2) 0.0139(19) 0.006(2) 0.013(2)
C12' 0.042(3) 0.038(3) 0.020(2) 0.0139(19) 0.006(2) 0.013(2)
C13' 0.042(3) 0.038(3) 0.020(2) 0.0139(19) 0.006(2) 0.013(2)

loop_
_atom_type_symbol
_atom_type_description
_atom_type_scat_dispersion_real
_atom_type_scat_dispersion_imag
_atom_type_scat_source
C C 0.0033 0.0016 'International Tables Vol C Tables 4.2.6.8 and 6.1.1.4'
H H 0.0000 0.0000 'International Tables Vol C Tables 4.2.6.8 and 6.1.1.4'
N N 0.0061 0.0033 'International Tables Vol C Tables 4.2.6.8 and 6.1.1.4'
O O 0.0106 0.0060 'International Tables Vol C Tables 4.2.6.8 and 6.1.1.4'
Mn Mn 0.3368 0.7283 'International Tables Vol C Tables 4.2.6.8 and 6.1.1.4'

loop_
_geom_angle_atom_site_label_1
_geom_angle_atom_site_label_2
_geom_angle_atom_site_label_3
_geom_angle
_geom_angle_site_symmetry_1
_geom_angle_site_symmetry_3
_geom_angle_publ_flag
C15 Mn1 C18 92.45(8) . . ?
C15 Mn1 C17 97.68(7) . . ?
C18 Mn1 C17 88.55(8) . . ?
C15 Mn1 C16 94.12(7) . . ?
C18 Mn1 C16 92.05(8) . . ?
C17 Mn1 C16 168.16(7) . . ?
C15 Mn1 C1 96.10(6) . . ?
C18 Mn1 C1 171.44(7) . . ?
C17 Mn1 C1 90.09(6) . . ?
C16 Mn1 C1 87.56(6) . . ?
C15 Mn1 Mn2' 174.05(14) . . ?
C18 Mn1 Mn2' 82.25(15) . . ?
C17 Mn1 Mn2' 84.94(15) . . ?
C16 Mn1 Mn2' 83.42(15) . . ?
C1 Mn1 Mn2' 89.22(14) . . ?
C15 Mn1 Mn2 177.08(6) . . ?
C18 Mn1 Mn2 84.99(7) . . ?
C17 Mn1 Mn2 83.69(6) . . ?
C16 Mn1 Mn2 84.57(6) . . ?
C1 Mn1 Mn2 86.46(5) . . ?
N2 N1 C2 111.87(11) . . ?
N2 N1 C3 118.42(11) . . ?
C2 N1 C3 129.60(12) . . ?
N1 N2 N3 103.45(11) . . ?
N2 N3 C1 115.54(11) . . ?
N2 N3 C4 115.81(11) . . ?
C1 N3 C4 128.43(12) . . ?
O3' C21 Mn2' 176.2(3) . . ?
O3' C21 Mn2 177.0(3) . . ?
O2' C20 Mn2 175.73(14) . . ?
O2' C20 Mn2' 176.4(2) . . ?
N4 C9 C8 107.8(2) . . ?
N4' C9 C2A' 105.1(9) . . ?
N4' C9 C2 124.2(7) . . ?
N4 C9 C2 126.3(2) . . ?
C8 C9 C2 125.83(17) . . ?
C2A' C9 C2 122.4(5) . . ?
N1 C2 C1 108.20(11) . . ?
N1 C2 C9 125.17(12) . . ?
C1 C2 C9 126.21(12) . . ?
N1 C3 H3A 109.5 . . ?
N1 C3 H3B 109.5 . . ?
H3A C3 H3B 109.5 . . ?
N1 C3 H3C 109.5 . . ?
H3A C3 H3C 109.5 . . ?
H3B C3 H3C 109.5 . . ?
N3 C4 C5 109.85(11) . . ?
N3 C4 H4B 109.7 . . ?
C5 C4 H4B 109.7 . . ?
N3 C4 H4A 109.7 . . ?
C5 C4 H4A 109.7 . . ?
H4B C4 H4A 108.2 . . ?
C4 C5 C6 112.85(12) . . ?
C4 C5 H5A 109.0 . . ?
C6 C5 H5A 109.0 . . ?
C4 C5 H5B 109.0 . . ?
C6 C5 H5B 109.0 . . ?
H5A C5 H5B 107.8 . . ?
C7 C6 C5 114.57(12) . . ?
C7 C6 H6A 108.6 . . ?
C5 C6 H6A 108.6 . . ?
C7 C6 H6B 108.6 . . ?
C5 C6 H6B 108.6 . . ?
H6A C6 H6B 107.6 . . ?
C6 C7 H7A 109.5 . . ?
C6 C7 H7B 109.5 . . ?
H7A C7 H7B 109.5 . . ?
C6 C7 H7C 109.5 . . ?
H7A C7 H7C 109.5 . . ?
H7B C7 H7C 109.5 . . ?
N3 C1 C2 100.91(11) . . ?
N3 C1 Mn1 130.19(9) . . ?
C2 C1 Mn1 128.69(10) . . ?
O1 C15 Mn1 176.47(15) . . ?
O4 C18 Mn1 177.2(2) . . ?
O2 C16 Mn1 178.08(15) . . ?
O3 C17 Mn1 177.23(14) . . ?
N4 C10 H10C 109.5 . . ?
N4 C10 H10A 109.5 . . ?
H10C C10 H10A 109.5 . . ?
N4 C10 H10B 109.5 . . ?
H10C C10 H10B 109.5 . . ?
H10A C10 H10B 109.5 . . ?
C13 C14 H14C 109.5 . . ?
C13 C14 H14A 109.5 . . ?
H14C C14 H14A 109.5 . . ?
C13 C14 H14B 109.5 . . ?
H14C C14 H14B 109.5 . . ?
H14A C14 H14B 109.5 . . ?
O4' C22 Mn2' 174.22(19) . . ?
O4' C22 Mn2 177.23(14) . . ?
O1' C19 Mn2 178.66(16) . . ?
O1' C19 Mn2' 174.7(2) . . ?
C19 Mn2 C20 98.90(9) . . ?
C19 Mn2 C22 92.61(10) . . ?
C20 Mn2 C22 91.47(10) . . ?
C19 Mn2 C21 98.76(12) . . ?
C20 Mn2 C21 162.20(12) . . ?
C22 Mn2 C21 89.91(11) . . ?
C19 Mn2 C8 94.25(11) . . ?
C20 Mn2 C8 89.28(12) . . ?
C22 Mn2 C8 172.90(11) . . ?
C21 Mn2 C8 87.24(12) . . ?
C19 Mn2 Mn1 177.95(10) . . ?
C20 Mn2 Mn1 81.61(7) . . ?
C22 Mn2 Mn1 85.39(6) . . ?
C21 Mn2 Mn1 80.82(8) . . ?
C8 Mn2 Mn1 87.74(10) . . ?
N5 N4 C9 111.3(3) . . ?
N5 N4 C10 119.4(3) . . ?
C9 N4 C10 129.0(3) . . ?
N4 N5 N6 104.2(2) . . ?
N5 N6 C8 115.5(2) . . ?
N5 N6 C11 117.13(16) . . ?
C8 N6 C11 127.1(2) . . ?
N6 C8 C9 101.2(2) . . ?
N6 C8 Mn2 128.4(2) . . ?
C9 C8 Mn2 129.3(2) . . ?
N6 C11 C12 113.48(16) . . ?
N6 C11 H11A 108.9 . . ?
C12 C11 H11A 108.9 . . ?
N6 C11 H11B 108.9 . . ?
C12 C11 H11B 108.9 . . ?
H11A C11 H11B 107.7 . . ?
C13 C12 C11 111.24(15) . . ?
C13 C12 H12A 109.4 . . ?
C11 C12 H12A 109.4 . . ?
C13 C12 H12B 109.4 . . ?
C11 C12 H12B 109.4 . . ?
H12A C12 H12B 108.0 . . ?
C14 C13 C12 112.37(17) . . ?
C14 C13 H13B 109.1 . . ?
C12 C13 H13B 109.1 . . ?
C14 C13 H13A 109.1 . . ?
C12 C13 H13A 109.1 . . ?
H13B C13 H13A 107.9 . . ?
C21 Mn2' C22 97.0(3) . . ?
C21 Mn2' C20 172.7(4) . . ?
C22 Mn2' C20 89.1(3) . . ?
C21 Mn2' C19 96.3(3) . . ?
C22 Mn2' C19 87.2(3) . . ?
C20 Mn2' C19 87.86(18) . . ?
C21 Mn2' C2A' 81.8(4) . . ?
C22 Mn2' C2A' 178.1(3) . . ?
C20 Mn2' C2A' 92.0(4) . . ?
C19 Mn2' C2A' 94.4(4) . . ?
C21 Mn2' Mn1 90.08(18) . . ?
C22 Mn2' Mn1 93.0(2) . . ?
C20 Mn2' Mn1 85.6(2) . . ?
C19 Mn2' Mn1 173.5(3) . . ?
C2A' Mn2' Mn1 85.5(4) . . ?
N6' C2A' C9 99.1(9) . . ?
N6' C2A' Mn2' 130.7(9) . . ?
C9 C2A' Mn2' 130.2(8) . . ?
C9 N4' N5' 116.7(13) . . ?
C9 N4' C10 128.5(13) . . ?
N5' N4' C10 112.9(12) . . ?
N5' N6' C2A' 117.6(8) . . ?
N5' N6' C11' 115.6(7) . . ?
C2A' N6' C11' 126.9(8) . . ?
N6' N5' N4' 99.5(9) . . ?
C12' C11' N6' 109.8(7) . . ?
C12' C11' H11D 109.7 . . ?
N6' C11' H11D 109.7 . . ?
C12' C11' H11C 109.7 . . ?
N6' C11' H11C 109.7 . . ?
H11D C11' H11C 108.2 . . ?
C11' C12' C13' 108.4(8) . . ?
C11' C12' H12D 110.0 . . ?
C13' C12' H12D 110.0 . . ?
C11' C12' H12C 110.0 . . ?
C13' C12' H12C 110.0 . . ?
H12D C12' H12C 108.4 . . ?
C14 C13' C12' 122.6(8) . . ?
C14 C13' H13C 106.7 . . ?
C12' C13' H13C 106.7 . . ?
C14 C13' H13D 106.7 . . ?
C12' C13' H13D 106.7 . . ?
H13C C13' H13D 106.6 . . ?

loop_
_geom_bond_atom_site_label_1
_geom_bond_atom_site_label_2
_geom_bond_distance
_geom_bond_site_symmetry_2
_geom_bond_publ_flag
Mn1 C15 1.8000(16) . ?
Mn1 C18 1.8058(17) . ?
Mn1 C17 1.8380(15) . ?
Mn1 C16 1.8518(16) . ?
Mn1 C1 2.0443(13) . ?
Mn1 Mn2' 2.768(5) . ?
Mn1 Mn2 2.9797(13) . ?
O3' C21 1.139(2) . ?
O2' C20 1.1440(19) . ?
O1 C15 1.1524(19) . ?
O4 C18 1.153(2) . ?
O2 C16 1.1426(19) . ?
O3 C17 1.1473(19) . ?
O4' C22 1.1469(18) . ?
O1' C19 1.153(2) . ?
N1 N2 1.3188(16) . ?
N1 C2 1.3619(17) . ?
N1 C3 1.4622(17) . ?
N2 N3 1.3334(16) . ?
N3 C1 1.3754(17) . ?
N3 C4 1.4689(16) . ?
C21 Mn2' 1.700(7) . ?
C21 Mn2 1.858(2) . ?
C20 Mn2 1.813(2) . ?
C20 Mn2' 1.934(7) . ?
C9 N4' 1.324(18) . ?
C9 N4 1.380(4) . ?
C9 C8 1.392(4) . ?
C9 C2A' 1.462(13) . ?
C9 C2 1.4528(18) . ?
C2 C1 1.3953(17) . ?
C3 H3A 0.9800 . ?
C3 H3B 0.9800 . ?
C3 H3C 0.9800 . ?
C4 C5 1.5235(19) . ?
C4 H4B 0.9900 . ?
C4 H4A 0.9900 . ?
C5 C6 1.5265(18) . ?
C5 H5A 0.9900 . ?
C5 H5B 0.9900 . ?
C6 C7 1.519(2) . ?
C6 H6A 0.9900 . ?
C6 H6B 0.9900 . ?
C7 H7A 0.9800 . ?
C7 H7B 0.9800 . ?
C7 H7C 0.9800 . ?
C10 N4 1.455(5) . ?
C10 N4' 1.515(17) . ?
C10 H10C 0.9800 . ?
C10 H10A 0.9800 . ?
C10 H10B 0.9800 . ?
C14 C13 1.471(3) . ?
C14 C13' 1.801(12) . ?
C14 H14C 0.9800 . ?
C14 H14A 0.9800 . ?
C14 H14B 0.9800 . ?
C22 Mn2' 1.776(7) . ?
C22 Mn2 1.826(2) . ?
C19 Mn2 1.752(2) . ?
C19 Mn2' 1.970(5) . ?
Mn2 C8 2.051(4) . ?
N4 N5 1.307(5) . ?
N5 N6 1.330(2) . ?
N6 C8 1.370(3) . ?
N6 C11 1.481(2) . ?
C11 C12 1.507(3) . ?
C11 H11A 0.9900 . ?
C11 H11B 0.9900 . ?
C12 C13 1.527(3) . ?
C12 H12A 0.9900 . ?
C12 H12B 0.9900 . ?
C13 H13B 0.9900 . ?
C13 H13A 0.9900 . ?
Mn2' C2A' 1.986(15) . ?
C2A' N6' 1.407(14) . ?
N4' N5' 1.353(19) . ?
N6' N5' 1.336(9) . ?
N6' C11' 1.480(10) . ?
C11' C12' 1.566(13) . ?
C11' H11D 0.9900 . ?
C11' H11C 0.9900 . ?
C12' C13' 1.596(12) . ?
C12' H12D 0.9900 . ?
C12' H12C 0.9900 . ?
C13' H13C 0.9900 . ?
C13' H13D 0.9900 . ?

loop_
_geom_hbond_atom_site_label_D
_geom_hbond_atom_site_label_H
_geom_hbond_atom_site_label_A
_geom_hbond_distance_DH
_geom_hbond_distance_HA
_geom_hbond_distance_DA
_geom_hbond_angle_DHA
_geom_hbond_site_symmetry_A
_geom_hbond_publ_flag
C3 H3A O4 0.98 2.53 3.383(2) 145.1 2_655 yes
C3 H3B O1' 0.98 2.56 3.528(2) 169.6 3_666 yes
C5 H5B O3' 0.99 2.52 3.359(2) 142.3 2_655 yes
C12^a H12A^a O4 0.99 2.61 3.448(2) 142.6 3_766 yes

loop_
_geom_torsion_atom_site_label_1
_geom_torsion_atom_site_label_2
_geom_torsion_atom_site_label_3
_geom_torsion_atom_site_label_4
_geom_torsion
_geom_torsion_site_symmetry_1
_geom_torsion_site_symmetry_2
_geom_torsion_site_symmetry_3
_geom_torsion_site_symmetry_4
_geom_torsion_publ_flag
C2 N1 N2 N3 0.82(15) . . . . ?
C3 N1 N2 N3 -175.81(12) . . . . ?
N1 N2 N3 C1 0.35(15) . . . . ?
N1 N2 N3 C4 -174.75(11) . . . . ?
N2 N1 C2 C1 -1.66(16) . . . . ?
C3 N1 C2 C1 174.49(13) . . . . ?
N2 N1 C2 C9 -174.56(12) . . . . ?
C3 N1 C2 C9 1.6(2) . . . . ?
N4' C9 C2 N1 -72.4(5) . . . . ?
N4 C9 C2 N1 -55.1(3) . . . . ?
C8 C9 C2 N1 125.53(19) . . . . ?
C2A' C9 C2 N1 144.1(5) . . . . ?
N4' C9 C2 C1 115.9(5) . . . . ?
N4 C9 C2 C1 133.2(2) . . . . ?
C8 C9 C2 C1 -46.1(2) . . . . ?
C2A' C9 C2 C1 -27.5(5) . . . . ?
N2 N3 C4 C5 81.18(15) . . . . ?
C1 N3 C4 C5 -93.18(16) . . . . ?
N3 C4 C5 C6 169.06(12) . . . . ?
C4 C5 C6 C7 62.84(18) . . . . ?
N2 N3 C1 C2 -1.28(15) . . . . ?
C4 N3 C1 C2 173.09(13) . . . . ?
N2 N3 C1 Mn1 173.64(10) . . . . ?
C4 N3 C1 Mn1 -12.0(2) . . . . ?
N1 C2 C1 N3 1.67(14) . . . . ?
C9 C2 C1 N3 174.47(13) . . . . ?
N1 C2 C1 Mn1 -173.37(9) . . . . ?
C9 C2 C1 Mn1 -0.6(2) . . . . ?
C8 C9 N4 N5 0.2(3) . . . . ?
C2 C9 N4 N5 -179.27(19) . . . . ?
C8 C9 N4 C10 174.0(3) . . . . ?
C2 C9 N4 C10 -5.4(4) . . . . ?
C9 N4 N5 N6 -0.6(3) . . . . ?
C10 N4 N5 N6 -175.1(2) . . . . ?
N4 N5 N6 C8 1.0(3) . . . . ?
N4 N5 N6 C11 -173.2(2) . . . . ?
N5 N6 C8 C9 -0.8(3) . . . . ?
C11 N6 C8 C9 172.6(2) . . . . ?
N5 N6 C8 Mn2 167.79(19) . . . . ?
C11 N6 C8 Mn2 -18.8(4) . . . . ?
N4 C9 C8 N6 0.4(2) . . . . ?
C2 C9 C8 N6 179.81(16) . . . . ?
N4 C9 C8 Mn2 -168.1(2) . . . . ?
C2 C9 C8 Mn2 11.3(3) . . . . ?
N5 N6 C11 C12 -31.3(3) . . . . ?
C8 N6 C11 C12 155.4(2) . . . . ?
N6 C11 C12 C13 -167.59(19) . . . . ?
C11 C12 C13 C14 -166.3(2) . . . . ?
N4' C9 C2A' N6' 13.1(7) . . . . ?
C2 C9 C2A' N6' 162.4(3) . . . . ?
N4' C9 C2A' Mn2' -166.5(7) . . . . ?
C2 C9 C2A' Mn2' -17.1(8) . . . . ?
C2A' C9 N4' N5' -14.8(9) . . . . ?
C2 C9 N4' N5' -163.3(5) . . . . ?
C2A' C9 N4' C10 -178.4(8) . . . . ?
C2 C9 N4' C10 33.0(10) . . . . ?
C9 C2A' N6' N5' -9.3(8) . . . . ?
Mn2' C2A' N6' N5' 170.2(6) . . . . ?
C9 C2A' N6' C11' 170.9(7) . . . . ?
Mn2' C2A' N6' C11' -9.6(12) . . . . ?
C2A' N6' N5' N4' 1.4(9) . . . . ?
C11' N6' N5' N4' -178.7(7) . . . . ?
C9 N4' N5' N6' 8.7(9) . . . . ?
C10 N4' N5' N6' 174.9(7) . . . . ?
N5' N6' C11' C12' 69.9(10) . . . . ?
C2A' N6' C11' C12' -110.2(9) . . . . ?
N6' C11' C12' C13' -173.9(8) . . . . ?
C11' C12' C13' C14 88.1(10) . . . . ?
